data_2310161
loop_
_publ_author_name
'Fujiyama, Shinjiro'
'Yoza, Kenji'
'Kamiya, Natsumi'
'Nishi, Koji'
'Yokomori, Yoshinobu'

_publ_section_title
;
 Entrance and diffusion pathway of CO2 and dimethyl ether in silicalite-1
 zeolite channels as determined by single-crystal XRD structural analysis
;
_journal_coden_ASTM ACSBDA
_journal_coeditor_code BP5072
_journal_issue 1
_journal_name_full
;
 Acta Crystallographica, Section B: Structural Science, Crystal
 Engineering and Materials
;
_journal_page_first 112
_journal_page_last 118
_journal_paper_doi 10.1107/S2052520615000256
_journal_volume 71
_journal_year 2015
_chemical_formula_sum 'C0.4 O48.2 Si24'
_chemical_formula_weight 1449.1
_chemical_name_systematic ?
_space_group_IT_number 14
_symmetry_cell_setting monoclinic
_symmetry_space_group_name_Hall '-P 2yn'
_symmetry_space_group_name_H-M 'P 1 21/n 1'
_atom_sites_solution_hydrogens none
_atom_sites_solution_primary direct
_atom_sites_solution_secondary difmap
_audit_creation_method SHELXL-97
_cell_angle_alpha 90.00
_cell_angle_beta 90.003(2)
_cell_angle_gamma 90.00
_cell_formula_units_Z 4
_cell_length_a 13.383(2)
_cell_length_b 20.108(3)
_cell_length_c 19.877(3)
_cell_measurement_reflns_used 7648
_cell_measurement_temperature 296(2)
_cell_measurement_theta_max 27.57
_cell_measurement_theta_min 2.27
_cell_volume 5349.0(14)
_computing_cell_refinement 'Bruker SMART'
_computing_data_collection 'Bruker SMART'
_computing_data_reduction 'Bruker SAINT'
_computing_molecular_graphics 'Bruker SHELXTL'
_computing_publication_material 'Bruker SHELXTL'
_computing_structure_refinement 'SHELXL-97 (Sheldrick, 1997)'
_computing_structure_solution 'SHELXS-97 (Sheldrick, 1990)'
_diffrn_ambient_temperature 296(2)
_diffrn_measured_fraction_theta_full 0.944
_diffrn_measured_fraction_theta_max 0.944
_diffrn_measurement_device_type 'CCD area detector'
_diffrn_measurement_method 'phi and omega scans'
_diffrn_radiation_monochromator graphite
_diffrn_radiation_source 'fine-focus sealed tube'
_diffrn_radiation_type MoK\a
_diffrn_radiation_wavelength 0.71073
_diffrn_reflns_av_R_equivalents 0.1145
_diffrn_reflns_av_sigmaI/netI 0.0659
_diffrn_reflns_limit_h_max 17
_diffrn_reflns_limit_h_min -17
_diffrn_reflns_limit_k_max 26
_diffrn_reflns_limit_k_min -26
_diffrn_reflns_limit_l_max 26
_diffrn_reflns_limit_l_min -26
_diffrn_reflns_number 58608
_diffrn_reflns_theta_full 27.82
_diffrn_reflns_theta_max 27.82
_diffrn_reflns_theta_min 1.01
_exptl_absorpt_coefficient_mu 0.676
_exptl_absorpt_correction_T_max 0.9479
_exptl_absorpt_correction_T_min 0.8601
_exptl_absorpt_correction_type analytical
_exptl_crystal_colour colorless
_exptl_crystal_density_diffrn 1.843
_exptl_crystal_density_method 'not measured'
_exptl_crystal_description 'coffin shape'
_exptl_crystal_F_000 2984
_exptl_crystal_size_max 0.23
_exptl_crystal_size_mid 0.13
_exptl_crystal_size_min 0.08
_refine_diff_density_max 0.935
_refine_diff_density_min -1.001
_refine_ls_extinction_method none
_refine_ls_goodness_of_fit_ref 1.110
_refine_ls_hydrogen_treatment none
_refine_ls_matrix_type full
_refine_ls_number_parameters 660
_refine_ls_number_reflns 12004
_refine_ls_number_restraints 2
_refine_ls_restrained_S_all 1.110
_refine_ls_R_factor_all 0.0742
_refine_ls_R_factor_gt 0.0604
_refine_ls_shift/su_max 0.001
_refine_ls_shift/su_mean 0.000
_refine_ls_structure_factor_coef Fsqd
_refine_ls_weighting_details 'calc w=1/[\s^2^(Fo^2^)+(0.1204P)^2^+0.0000P] where P=(Fo^2^+2Fc^2^)/3'
_refine_ls_weighting_scheme calc
_refine_ls_wR_factor_gt 0.1817
_refine_ls_wR_factor_ref 0.1982
_reflns_number_gt 9577
_reflns_number_total 12004
_reflns_threshold_expression >2sigma(I)
_cod_data_source_file bp5072sup1.cif
_cod_data_source_block str12h_twin_f_dme
_cod_depositor_comments
;
The following automatic conversions were performed:

'_symmetry_cell_setting' value 'Monoclinic' changed to 'monoclinic'
according to
/usr/data/users/saulius/crontab/automatic-downloads/rss-feeds/IUCr/lib/dictionaries/cif_core.dic
dictionary named 'cif_core.dic' version 2.4.2 from 2011-04-26.

'_exptl_absorpt_correction_type' value 'Analytical' changed to
'analytical' according to
/usr/data/users/saulius/crontab/automatic-downloads/rss-feeds/IUCr/lib/dictionaries/cif_core.dic
dictionary named 'cif_core.dic' version 2.4.2 from 2011-04-26.

Automatic conversion script
Id: cif_fix_values 3008 2015-01-20 13:52:24Z robertas 
;
_cod_original_sg_symbol_H-M P2(1)/n
_cod_database_code 2310161
_cod_database_fobs_code 2310161

loop_
_symmetry_equiv_pos_as_xyz
'x, y, z'
'-x+1/2, y+1/2, -z+1/2'
'-x, -y, -z'
'x-1/2, -y-1/2, z-1/2'

loop_
_atom_site_type_symbol
_atom_site_label
_atom_site_fract_x
_atom_site_fract_y
_atom_site_fract_z
_atom_site_U_iso_or_equiv
_atom_site_adp_type
_atom_site_calc_flag
_atom_site_refinement_flags
_atom_site_occupancy
_atom_site_symmetry_multiplicity
_atom_site_disorder_assembly
_atom_site_disorder_group
C C301 0.159(9) 0.262(4) 0.746(7) 0.29(7) Uiso d PGU 0.174(16) 1 A 1
C C302 0.143(9) 0.147(4) 0.737(6) 0.27(6) Uiso d PGU 0.174(16) 1 A 1
O O303 0.095(6) 0.207(5) 0.754(5) 0.30(5) Uiso d PGU 0.174(16) 1 A 1
Si Si1 0.32240(11) 0.42074(5) -0.05594(6) 0.0211(3) Uani d . 1 1 . .
Si Si2 0.16808(12) 0.31244(6) -0.03029(7) 0.0232(3) Uani d . 1 1 . .
Si Si3 -0.04987(11) 0.27969(6) -0.06242(6) 0.0230(3) Uani d . 1 1 . .
Si Si4 -0.03521(10) 0.12365(6) -0.06277(6) 0.0220(3) Uani d . 1 1 . .
Si Si5 0.17758(11) 0.07591(6) -0.02821(6) 0.0203(3) Uani d . 1 1 . .
Si Si6 0.31602(12) 0.19390(5) -0.05614(7) 0.0226(3) Uani d . 1 1 . .
Si Si7 0.32036(12) 0.42498(6) 0.17153(6) 0.0218(3) Uani d . 1 1 . .
Si Si8 0.17549(12) 0.31142(5) 0.12726(7) 0.0219(3) Uani d . 1 1 . .
Si Si9 -0.03521(11) 0.27358(6) 0.17561(6) 0.0212(3) Uani d . 1 1 . .
Si Si10 -0.03273(11) 0.11929(6) 0.17567(6) 0.0229(3) Uani d . 1 1 . .
Si Si11 0.17695(11) 0.07147(6) 0.12946(6) 0.0214(3) Uani d . 1 1 . .
Si Si12 0.31544(12) 0.19019(5) 0.16655(7) 0.0219(3) Uani d . 1 1 . .
Si Si13 0.33551(11) 0.42748(5) 0.55742(6) 0.0207(3) Uani d . 1 1 . .
Si Si14 0.18859(12) 0.31177(6) 0.52760(7) 0.0235(3) Uani d . 1 1 . .
Si Si15 -0.02929(10) 0.27755(6) 0.56132(6) 0.0210(3) Uani d . 1 1 . .
Si Si16 -0.03272(10) 0.12167(6) 0.56403(6) 0.0212(3) Uani d . 1 1 . .
Si Si17 0.17970(11) 0.07081(5) 0.52754(6) 0.0204(3) Uani d . 1 1 . .
Si Si18 0.31959(12) 0.18725(5) 0.56202(7) 0.0227(3) Uani d . 1 1 . .
Si Si19 0.31598(11) 0.42397(6) 0.32787(6) 0.0215(3) Uani d . 1 1 . .
Si Si20 0.17168(12) 0.31206(6) 0.36934(7) 0.0232(3) Uani d . 1 1 . .
Si Si21 -0.04318(11) 0.27334(6) 0.33071(6) 0.0223(3) Uani d . 1 1 . .
Si Si22 -0.03687(11) 0.11893(6) 0.32941(6) 0.0227(3) Uani d . 1 1 . .
Si Si23 0.17850(12) 0.07206(5) 0.36965(6) 0.0220(3) Uani d . 1 1 . .
Si Si24 0.30149(12) 0.19306(5) 0.32080(6) 0.0218(3) Uani d . 1 1 . .
O O1 0.2240(3) 0.37691(16) -0.0581(2) 0.0440(10) Uani d . 1 1 . .
O O2 0.0611(3) 0.30984(16) -0.06558(19) 0.0366(9) Uani d . 1 1 . .
O O3 -0.0430(4) 0.20109(15) -0.0495(2) 0.0479(12) Uani d . 1 1 . .
O O4 0.0796(3) 0.10269(18) -0.06668(17) 0.0357(8) Uani d . 1 1 . .
O O5 0.2712(3) 0.12151(15) -0.04626(18) 0.0346(9) Uani d . 1 1 . .
O O6 0.2293(3) 0.24733(17) -0.0478(2) 0.0470(11) Uani d . 1 1 . .
O O7 0.2298(3) 0.37654(18) 0.1535(2) 0.0465(11) Uani d . 1 1 . .
O O8 0.0726(3) 0.30536(17) 0.1650(2) 0.0427(11) Uani d . 1 1 . .
O O9 -0.0311(4) 0.19582(15) 0.15593(19) 0.0417(11) Uani d . 1 1 . .
O O10 0.0777(3) 0.08964(19) 0.1686(2) 0.0448(10) Uani d . 1 1 . .
O O11 0.2656(3) 0.12017(18) 0.15168(19) 0.0442(11) Uani d . 1 1 . .
O O12 0.2431(3) 0.24789(19) 0.1401(2) 0.0489(11) Uani d . 1 1 . .
O O13 0.1538(4) 0.3173(2) 0.0488(2) 0.0571(13) Uani d . 1 1 . .
O O14 0.1563(3) 0.07806(17) 0.05067(17) 0.0401(9) Uani d . 1 1 . .
O O15 0.3786(3) 0.41497(18) -0.12571(17) 0.0412(10) Uani d . 1 1 . .
O O16 0.3928(3) 0.3947(2) 0.00394(18) 0.0468(10) Uani d . 1 1 . .
O O17 0.4191(3) 0.40122(18) 0.13383(17) 0.0360(9) Uani d . 1 1 . .
O O18 0.3625(3) 0.19891(17) -0.12977(19) 0.0328(9) Uani d . 1 1 . .
O O19 0.4025(4) 0.2071(2) -0.00185(19) 0.0448(10) Uani d . 1 1 . .
O O20 0.4197(3) 0.19565(17) 0.12860(19) 0.0371(10) Uani d . 1 1 . .
O O21 0.2043(3) 0.00237(14) -0.05178(17) 0.0308(8) Uani d . 1 1 . .
O O22 0.2096(3) -0.00269(16) 0.14745(18) 0.0385(9) Uani d . 1 1 . .
O O23 0.3438(3) 0.42372(18) 0.25025(17) 0.0413(9) Uani d . 1 1 . .
O O24 0.3386(3) 0.19730(15) 0.24468(17) 0.0360(9) Uani d . 1 1 . .
O O25 -0.0658(3) 0.28277(16) 0.25273(17) 0.0338(8) Uani d . 1 1 . .
O O26 -0.0675(3) 0.11022(15) 0.25229(16) 0.0320(8) Uani d . 1 1 . .
O O27 0.2425(3) 0.37850(17) 0.5513(2) 0.0473(11) Uani d . 1 1 . .
O O28 0.0759(3) 0.31395(15) 0.5530(2) 0.0370(10) Uani d . 1 1 . .
O O29 -0.0105(4) 0.19865(15) 0.5663(2) 0.0447(11) Uani d . 1 1 . .
O O30 0.0696(3) 0.08322(18) 0.5549(2) 0.0433(10) Uani d . 1 1 . .
O O31 0.2568(3) 0.11938(16) 0.56444(16) 0.0343(9) Uani d . 1 1 . .
O O32 0.2458(3) 0.24965(17) 0.5593(2) 0.0436(10) Uani d . 1 1 . .
O O33 0.2207(3) 0.37888(17) 0.34191(19) 0.0400(10) Uani d . 1 1 . .
O O34 0.0548(3) 0.31404(16) 0.35410(19) 0.0340(9) Uani d . 1 1 . .
O O35 -0.0258(4) 0.19600(14) 0.34814(18) 0.0377(10) Uani d . 1 1 . .
O O36 0.0677(4) 0.0835(2) 0.3437(2) 0.0521(12) Uani d . 1 1 . .
O O37 0.2530(4) 0.12172(17) 0.33361(19) 0.0466(11) Uani d . 1 1 . .
O O38 0.2202(3) 0.24879(18) 0.3331(2) 0.0472(11) Uani d . 1 1 . .
O O39 0.1920(4) 0.3058(2) 0.4485(2) 0.0562(13) Uani d . 1 1 . .
O O40 0.1830(3) 0.08423(17) 0.44890(17) 0.0438(10) Uani d . 1 1 . .
O O41 0.3902(3) 0.41850(18) 0.62854(17) 0.0427(10) Uani d . 1 1 . .
O O42 0.4137(3) 0.41417(18) 0.49893(17) 0.0378(9) Uani d . 1 1 . .
O O43 0.4109(3) 0.39549(19) 0.36843(17) 0.0384(9) Uani d . 1 1 . .
O O44 0.3854(3) 0.18978(16) 0.62968(19) 0.0354(10) Uani d . 1 1 . .
O O45 0.3901(4) 0.18733(17) 0.4981(2) 0.0405(10) Uani d . 1 1 . .
O O46 -0.1056(4) 0.2954(2) -0.1318(2) 0.0496(11) Uani d . 1 1 . .
O O47 0.2102(3) -0.00449(15) 0.54394(18) 0.0341(9) Uani d . 1 1 . .
O O48 0.2116(3) -0.00200(16) 0.35182(18) 0.0378(9) Uani d . 1 1 . .

loop_
_atom_site_aniso_label
_atom_site_aniso_U_11
_atom_site_aniso_U_22
_atom_site_aniso_U_33
_atom_site_aniso_U_12
_atom_site_aniso_U_13
_atom_site_aniso_U_23
Si1 0.0383(8) 0.0111(5) 0.0139(5) -0.0001(5) 0.0058(6) -0.0018(4)
Si2 0.0394(9) 0.0139(6) 0.0163(6) -0.0023(5) 0.0040(6) -0.0011(4)
Si3 0.0399(8) 0.0148(6) 0.0142(6) 0.0002(5) 0.0024(6) -0.0007(5)
Si4 0.0375(8) 0.0129(6) 0.0157(6) -0.0004(5) 0.0026(6) 0.0002(5)
Si5 0.0359(8) 0.0114(5) 0.0138(6) -0.0019(5) 0.0037(6) 0.0006(4)
Si6 0.0384(8) 0.0128(6) 0.0165(6) -0.0041(5) 0.0080(6) 0.0000(4)
Si7 0.0419(8) 0.0114(5) 0.0123(6) -0.0019(5) 0.0051(6) -0.0009(4)
Si8 0.0356(8) 0.0147(6) 0.0154(6) -0.0022(5) 0.0035(6) 0.0001(4)
Si9 0.0368(8) 0.0149(6) 0.0120(6) 0.0006(5) 0.0036(6) 0.0014(4)
Si10 0.0417(8) 0.0144(6) 0.0127(6) 0.0004(5) 0.0047(6) -0.0018(4)
Si11 0.0383(8) 0.0122(5) 0.0137(6) -0.0003(5) 0.0042(6) -0.0006(4)
Si12 0.0389(8) 0.0143(6) 0.0125(6) -0.0016(5) 0.0044(6) 0.0001(4)
Si13 0.0383(8) 0.0099(5) 0.0139(6) 0.0006(5) 0.0033(6) 0.0003(4)
Si14 0.0383(8) 0.0150(6) 0.0172(6) -0.0012(5) 0.0058(6) 0.0013(4)
Si15 0.0336(7) 0.0146(6) 0.0149(6) 0.0007(5) 0.0058(6) 0.0011(5)
Si16 0.0351(7) 0.0131(6) 0.0154(6) -0.0005(5) 0.0050(6) 0.0002(5)
Si17 0.0371(8) 0.0090(5) 0.0151(6) -0.0010(5) 0.0049(6) -0.0004(4)
Si18 0.0406(8) 0.0131(5) 0.0144(6) -0.0033(5) 0.0018(6) 0.0011(4)
Si19 0.0394(8) 0.0132(6) 0.0120(6) -0.0019(5) 0.0033(6) 0.0005(4)
Si20 0.0389(8) 0.0151(6) 0.0155(6) -0.0017(5) 0.0049(6) -0.0002(5)
Si21 0.0375(8) 0.0159(6) 0.0137(6) -0.0008(5) 0.0043(6) -0.0017(5)
Si22 0.0410(8) 0.0142(6) 0.0128(6) -0.0002(5) 0.0038(6) 0.0019(4)
Si23 0.0421(8) 0.0103(5) 0.0136(6) -0.0005(5) 0.0028(6) 0.0002(4)
Si24 0.0392(8) 0.0152(6) 0.0112(6) -0.0012(5) 0.0053(6) -0.0015(4)
O1 0.058(3) 0.0213(17) 0.053(2) -0.0149(17) -0.002(2) 0.0057(17)
O2 0.039(2) 0.036(2) 0.034(2) -0.0075(15) 0.0023(18) 0.0053(15)
O3 0.075(3) 0.0133(17) 0.055(3) -0.0017(17) 0.009(3) -0.0021(16)
O4 0.040(2) 0.044(2) 0.0235(18) 0.0059(18) 0.0048(16) 0.0036(15)
O5 0.043(2) 0.0164(16) 0.044(2) -0.0059(15) 0.0069(18) 0.0029(15)
O6 0.056(3) 0.0193(17) 0.066(3) 0.0087(17) 0.015(2) -0.0031(18)
O7 0.056(3) 0.0259(19) 0.058(3) -0.0154(19) 0.002(2) -0.0089(17)
O8 0.040(2) 0.043(2) 0.045(3) -0.0076(17) 0.017(2) -0.0045(17)
O9 0.080(3) 0.0160(18) 0.029(2) 0.0016(17) 0.010(2) 0.0011(13)
O10 0.051(3) 0.048(2) 0.036(2) 0.017(2) 0.019(2) 0.0075(17)
O11 0.061(3) 0.0228(18) 0.049(2) -0.0113(18) -0.007(2) -0.0069(16)
O12 0.060(3) 0.029(2) 0.057(3) 0.0161(19) 0.002(2) 0.0053(18)
O13 0.089(4) 0.066(3) 0.0162(19) 0.008(2) 0.005(2) -0.0004(18)
O14 0.063(3) 0.040(2) 0.0173(17) 0.0009(18) 0.0030(19) -0.0009(15)
O15 0.061(3) 0.042(2) 0.0206(18) 0.0183(19) 0.0177(19) 0.0000(16)
O16 0.056(3) 0.059(3) 0.0256(19) 0.010(2) -0.0087(19) 0.0060(18)
O17 0.045(2) 0.041(2) 0.0223(17) 0.0053(18) 0.0134(17) -0.0084(15)
O18 0.035(2) 0.044(2) 0.0196(18) -0.0054(16) 0.0114(17) 0.0039(14)
O19 0.053(3) 0.055(2) 0.026(2) -0.017(2) -0.0068(19) -0.0039(17)
O20 0.046(3) 0.043(2) 0.0220(19) -0.0006(17) 0.0159(19) 0.0090(15)
O21 0.047(2) 0.0129(15) 0.0324(18) -0.0016(14) 0.0059(18) -0.0047(13)
O22 0.051(2) 0.0179(17) 0.047(2) 0.0002(17) 0.0050(19) 0.0063(15)
O23 0.058(2) 0.053(2) 0.0130(15) 0.0038(18) 0.007(2) 0.0014(16)
O24 0.054(3) 0.039(2) 0.0149(17) -0.0139(16) 0.0113(19) -0.0014(14)
O25 0.054(2) 0.0340(17) 0.0141(15) 0.0051(16) 0.0086(18) 0.0010(14)
O26 0.048(2) 0.0345(17) 0.0131(14) -0.0016(15) 0.0088(17) -0.0002(14)
O27 0.043(2) 0.0242(19) 0.074(3) -0.0114(17) 0.008(2) -0.0100(19)
O28 0.042(2) 0.0241(18) 0.045(2) -0.0071(15) 0.017(2) -0.0039(16)
O29 0.065(3) 0.0145(17) 0.054(3) -0.0055(16) 0.004(2) 0.0050(16)
O30 0.038(2) 0.0354(19) 0.056(3) 0.0096(17) 0.019(2) 0.0048(18)
O31 0.060(3) 0.0208(17) 0.0225(18) -0.0158(16) -0.0050(18) 0.0037(14)
O32 0.059(3) 0.0255(18) 0.046(2) 0.0106(17) 0.010(2) 0.0104(17)
O33 0.051(2) 0.0225(18) 0.047(2) -0.0131(17) 0.006(2) 0.0069(16)
O34 0.041(2) 0.0211(17) 0.040(2) -0.0037(15) -0.0040(18) -0.0032(14)
O35 0.072(3) 0.0147(17) 0.026(2) -0.0027(16) -0.001(2) -0.0006(13)
O36 0.057(3) 0.050(2) 0.050(3) 0.022(2) -0.021(2) -0.010(2)
O37 0.078(3) 0.0220(18) 0.040(2) -0.0113(19) 0.024(2) 0.0030(16)
O38 0.060(3) 0.0251(19) 0.057(2) 0.0103(18) 0.013(2) -0.0124(17)
O39 0.065(3) 0.085(4) 0.019(2) -0.001(2) 0.007(2) 0.0024(18)
O40 0.084(3) 0.0331(19) 0.0148(16) -0.003(2) 0.004(2) 0.0008(14)
O41 0.071(3) 0.039(2) 0.0177(18) 0.019(2) -0.0072(19) 0.0009(15)
O42 0.048(2) 0.039(2) 0.0269(19) 0.0037(17) 0.0156(17) -0.0066(15)
O43 0.045(2) 0.046(2) 0.0247(18) 0.0062(18) -0.0025(18) 0.0018(16)
O44 0.057(3) 0.0283(19) 0.0205(18) -0.0086(16) -0.0096(19) 0.0014(13)
O45 0.061(3) 0.031(2) 0.030(2) -0.0042(17) 0.020(2) 0.0059(15)
O46 0.057(3) 0.072(3) 0.0195(19) 0.003(2) -0.006(2) 0.0058(18)
O47 0.046(2) 0.0117(15) 0.045(2) -0.0006(14) 0.0114(19) 0.0043(14)
O48 0.057(3) 0.0143(16) 0.042(2) 0.0012(17) 0.0009(19) -0.0071(14)

loop_
_atom_type_symbol
_atom_type_description
_atom_type_scat_dispersion_real
_atom_type_scat_dispersion_imag
_atom_type_scat_source
C C 0.0033 0.0016 'International Tables Vol C Tables 4.2.6.8 and 6.1.1.4'
H H 0.0000 0.0000 'International Tables Vol C Tables 4.2.6.8 and 6.1.1.4'
O O 0.0106 0.0060 'International Tables Vol C Tables 4.2.6.8 and 6.1.1.4'
Si Si 0.0817 0.0704 'International Tables Vol C Tables 4.2.6.8 and 6.1.1.4'

loop_
_geom_angle_atom_site_label_1
_geom_angle_atom_site_label_2
_geom_angle_atom_site_label_3
_geom_angle_site_symmetry_1
_geom_angle_site_symmetry_3
_geom_angle
C301 O303 C302 . . 111.7
O47 Si1 O15 2 . 109.48(19)
O47 Si1 O1 2 . 107.6(2)
O15 Si1 O1 . . 109.4(2)
O47 Si1 O16 2 . 111.1(2)
O15 Si1 O16 . . 110.3(2)
O1 Si1 O16 . . 108.9(2)
O6 Si2 O13 . . 109.4(2)
O6 Si2 O2 . . 109.9(2)
O13 Si2 O2 . . 109.1(3)
O6 Si2 O1 . . 110.6(2)
O13 Si2 O1 . . 110.6(2)
O2 Si2 O1 . . 107.2(2)
O45 Si3 O46 4_565 . 109.6(3)
O45 Si3 O3 4_565 . 108.5(2)
O46 Si3 O3 . . 111.0(2)
O45 Si3 O2 4_565 . 109.9(2)
O46 Si3 O2 . . 108.7(2)
O3 Si3 O2 . . 109.0(2)
O3 Si4 O43 . 4_565 110.6(2)
O3 Si4 O4 . . 109.4(2)
O43 Si4 O4 4_565 . 109.1(2)
O3 Si4 O42 . 4_565 108.1(2)
O43 Si4 O42 4_565 4_565 110.6(2)
O4 Si4 O42 . 4_565 109.0(2)
O21 Si5 O5 . . 106.91(19)
O21 Si5 O14 . . 110.82(18)
O5 Si5 O14 . . 110.4(2)
O21 Si5 O4 . . 110.7(2)
O5 Si5 O4 . . 109.86(19)
O14 Si5 O4 . . 108.1(2)
O5 Si6 O6 . . 109.3(2)
O5 Si6 O18 . . 108.69(19)
O6 Si6 O18 . . 109.9(2)
O5 Si6 O19 . . 109.9(2)
O6 Si6 O19 . . 110.1(2)
O18 Si6 O19 . . 109.0(2)
O7 Si7 O17 . . 110.0(2)
O7 Si7 O23 . . 110.9(2)
O17 Si7 O23 . . 107.3(2)
O7 Si7 O48 . 2 107.1(2)
O17 Si7 O48 . 2 111.1(2)
O23 Si7 O48 . 2 110.6(2)
O8 Si8 O7 . . 107.9(2)
O8 Si8 O12 . . 111.1(2)
O7 Si8 O12 . . 110.6(3)
O8 Si8 O13 . . 108.5(3)
O7 Si8 O13 . . 110.1(2)
O12 Si8 O13 . . 108.6(2)
O44 Si9 O8 4_565 . 110.1(2)
O44 Si9 O25 4_565 . 109.1(2)
O8 Si9 O25 . . 108.4(2)
O44 Si9 O9 4_565 . 109.6(2)
O8 Si9 O9 . . 109.0(2)
O25 Si9 O9 . . 110.72(19)
O41 Si10 O9 4_565 . 109.1(2)
O41 Si10 O10 4_565 . 111.6(2)
O9 Si10 O10 . . 109.0(2)
O41 Si10 O26 4_565 . 108.5(2)
O9 Si10 O26 . . 110.43(19)
O10 Si10 O26 . . 108.2(2)
O10 Si11 O22 . . 109.5(2)
O10 Si11 O14 . . 108.7(2)
O22 Si11 O14 . . 110.14(19)
O10 Si11 O11 . . 110.2(2)
O22 Si11 O11 . . 108.0(2)
O14 Si11 O11 . . 110.2(2)
O11 Si12 O24 . . 110.04(19)
O11 Si12 O20 . . 110.0(2)
O24 Si12 O20 . . 106.8(2)
O11 Si12 O12 . . 109.2(2)
O24 Si12 O12 . . 111.9(2)
O20 Si12 O12 . . 108.9(2)
O42 Si13 O27 . . 110.9(2)
O42 Si13 O41 . . 109.1(2)
O27 Si13 O41 . . 110.6(2)
O42 Si13 O21 . 2 109.05(19)
O27 Si13 O21 . 2 108.5(2)
O41 Si13 O21 . 2 108.59(19)
O39 Si14 O28 . . 110.5(3)
O39 Si14 O32 . . 108.6(2)
O28 Si14 O32 . . 110.5(2)
O39 Si14 O27 . . 110.1(2)
O28 Si14 O27 . . 108.1(2)
O32 Si14 O27 . . 109.1(3)
O19 Si15 O28 4_566 . 109.6(2)
O19 Si15 O20 4_566 4_566 110.6(2)
O28 Si15 O20 . 4_566 108.1(2)
O19 Si15 O29 4_566 . 109.3(2)
O28 Si15 O29 . . 108.7(2)
O20 Si15 O29 4_566 . 110.4(2)
O29 Si16 O30 . . 108.6(2)
O29 Si16 O16 . 4_566 110.0(2)
O30 Si16 O16 . 4_566 110.7(2)
O29 Si16 O17 . 4_566 109.5(2)
O30 Si16 O17 . 4_566 108.1(2)
O16 Si16 O17 4_566 4_566 109.9(2)
O40 Si17 O30 . . 109.8(2)
O40 Si17 O31 . . 109.2(2)
O30 Si17 O31 . . 110.1(2)
O40 Si17 O47 . . 110.69(19)
O30 Si17 O47 . . 108.3(2)
O31 Si17 O47 . . 108.7(2)
O45 Si18 O32 . . 110.0(2)
O45 Si18 O31 . . 109.8(2)
O32 Si18 O31 . . 110.2(2)
O45 Si18 O44 . . 110.2(3)
O32 Si18 O44 . . 109.9(2)
O31 Si18 O44 . . 106.71(18)
O23 Si19 O33 . . 111.1(2)
O23 Si19 O22 . 2 110.7(2)
O33 Si19 O22 . 2 107.5(2)
O23 Si19 O43 . . 107.4(2)
O33 Si19 O43 . . 110.0(2)
O22 Si19 O43 2 . 110.2(2)
O33 Si20 O34 . . 108.6(2)
O33 Si20 O38 . . 110.4(2)
O34 Si20 O38 . . 109.5(2)
O33 Si20 O39 . . 109.5(2)
O34 Si20 O39 . . 110.6(2)
O38 Si20 O39 . . 108.2(2)
O18 Si21 O25 4_566 . 107.0(2)
O18 Si21 O35 4_566 . 110.3(2)
O25 Si21 O35 . . 110.60(19)
O18 Si21 O34 4_566 . 109.0(2)
O25 Si21 O34 . . 111.9(2)
O35 Si21 O34 . . 108.2(2)
O36 Si22 O26 . . 110.1(2)
O36 Si22 O15 . 4_566 109.4(2)
O26 Si22 O15 . 4_566 108.1(2)
O36 Si22 O35 . . 108.1(2)
O26 Si22 O35 . . 110.68(19)
O15 Si22 O35 4_566 . 110.4(2)
O37 Si23 O36 . . 110.5(2)
O37 Si23 O48 . . 108.2(2)
O36 Si23 O48 . . 108.9(2)
O37 Si23 O40 . . 109.2(2)
O36 Si23 O40 . . 109.3(2)
O48 Si23 O40 . . 110.7(2)
O46 Si24 O38 4_666 . 110.1(2)
O46 Si24 O37 4_666 . 111.0(2)
O38 Si24 O37 . . 109.4(2)
O46 Si24 O24 4_666 . 108.2(2)
O38 Si24 O24 . . 109.0(2)
O37 Si24 O24 . . 109.12(19)
Si1 O1 Si2 . . 146.3(3)
Si2 O2 Si3 . . 145.6(3)
Si4 O3 Si3 . . 161.2(3)
Si4 O4 Si5 . . 148.1(2)
Si6 O5 Si5 . . 148.6(3)
Si2 O6 Si6 . . 163.7(3)
Si8 O7 Si7 . . 157.8(3)
Si8 O8 Si9 . . 152.6(3)
Si10 O9 Si9 . . 151.5(3)
Si11 O10 Si10 . . 154.8(3)
Si12 O11 Si11 . . 155.1(3)
Si8 O12 Si12 . . 169.1(3)
Si2 O13 Si8 . . 160.9(4)
Si11 O14 Si5 . . 158.8(3)
Si1 O15 Si22 . 4_665 149.3(3)
Si16 O16 Si1 4_665 . 172.7(3)
Si7 O17 Si16 . 4_665 146.2(3)
Si21 O18 Si6 4_665 . 142.0(3)
Si15 O19 Si6 4_665 . 169.0(3)
Si12 O20 Si15 . 4_665 142.9(3)
Si5 O21 Si13 . 2_545 145.0(3)
Si19 O22 Si11 2_545 . 151.3(3)
Si19 O23 Si7 . . 155.1(3)
Si12 O24 Si24 . . 149.5(3)
Si21 O25 Si9 . . 150.8(3)
Si22 O26 Si10 . . 145.7(2)
Si13 O27 Si14 . . 153.7(3)
Si14 O28 Si15 . . 148.9(2)
Si16 O29 Si15 . . 159.5(4)
Si16 O30 Si17 . . 156.5(3)
Si17 O31 Si18 . . 147.6(2)
Si14 O32 Si18 . . 157.7(3)
Si19 O33 Si20 . . 150.8(3)
Si20 O34 Si21 . . 147.0(2)
Si22 O35 Si21 . . 150.7(3)
Si23 O36 Si22 . . 160.4(3)
Si23 O37 Si24 . . 153.6(3)
Si24 O38 Si20 . . 156.0(3)
Si14 O39 Si20 . . 165.6(4)
Si17 O40 Si23 . . 161.0(3)
Si10 O41 Si13 4_666 . 150.6(3)
Si13 O42 Si4 . 4_666 157.7(3)
Si4 O43 Si19 4_666 . 150.7(3)
Si9 O44 Si18 4_666 . 149.8(2)
Si18 O45 Si3 . 4_666 155.3(3)
Si24 O46 Si3 4_565 . 155.6(3)
Si1 O47 Si17 2_545 . 149.1(3)
Si23 O48 Si7 . 2_545 148.1(3)

loop_
_geom_bond_atom_site_label_1
_geom_bond_atom_site_label_2
_geom_bond_site_symmetry_2
_geom_bond_distance
C301 O303 . 1.4069
C302 O303 . 1.4077
Si1 O47 2 1.585(3)
Si1 O15 . 1.586(4)
Si1 O1 . 1.586(4)
Si1 O16 . 1.605(4)
Si2 O6 . 1.585(4)
Si2 O13 . 1.590(4)
Si2 O2 . 1.595(4)
Si2 O1 . 1.598(4)
Si3 O45 4_565 1.591(4)
Si3 O46 . 1.599(4)
Si3 O3 . 1.605(3)
Si3 O2 . 1.606(4)
Si4 O3 . 1.584(3)
Si4 O43 4_565 1.593(4)
Si4 O4 . 1.597(4)
Si4 O42 4_565 1.601(4)
Si5 O21 . 1.594(3)
Si5 O5 . 1.595(4)
Si5 O14 . 1.598(4)
Si5 O4 . 1.609(4)
Si6 O5 . 1.588(3)
Si6 O6 . 1.591(4)
Si6 O18 . 1.598(4)
Si6 O19 . 1.603(4)
Si7 O7 . 1.595(4)
Si7 O17 . 1.596(4)
Si7 O23 . 1.597(4)
Si7 O48 2 1.599(3)
Si8 O8 . 1.577(4)
Si8 O7 . 1.586(4)
Si8 O12 . 1.587(4)
Si8 O13 . 1.592(4)
Si9 O44 4_565 1.582(4)
Si9 O8 . 1.593(4)
Si9 O25 . 1.601(3)
Si9 O9 . 1.614(3)
Si10 O41 4_565 1.586(4)
Si10 O9 . 1.590(3)
Si10 O10 . 1.601(4)
Si10 O26 . 1.603(3)
Si11 O10 . 1.586(4)
Si11 O22 . 1.595(3)
Si11 O14 . 1.597(4)
Si11 O11 . 1.600(4)
Si12 O11 . 1.587(4)
Si12 O24 . 1.591(4)
Si12 O20 . 1.594(4)
Si12 O12 . 1.600(4)
Si13 O42 . 1.587(4)
Si13 O27 . 1.593(4)
Si13 O41 . 1.602(4)
Si13 O21 2 1.602(3)
Si14 O39 . 1.580(4)
Si14 O28 . 1.594(4)
Si14 O32 . 1.595(4)
Si14 O27 . 1.595(4)
Si15 O19 4_566 1.582(4)
Si15 O28 . 1.597(4)
Si15 O20 4_566 1.599(4)
Si15 O29 . 1.610(3)
Si16 O29 . 1.578(3)
Si16 O30 . 1.584(4)
Si16 O16 4_566 1.589(4)
Si16 O17 4_566 1.602(3)
Si17 O40 . 1.590(4)
Si17 O30 . 1.593(4)
Si17 O31 . 1.598(3)
Si17 O47 . 1.603(3)
Si18 O45 . 1.587(4)
Si18 O32 . 1.598(4)
Si18 O31 . 1.605(3)
Si18 O44 . 1.608(4)
Si19 O23 . 1.591(4)
Si19 O33 . 1.591(4)
Si19 O22 2 1.593(3)
Si19 O43 . 1.609(4)
Si20 O33 . 1.594(3)
Si20 O34 . 1.594(5)
Si20 O38 . 1.602(4)
Si20 O39 . 1.604(4)
Si21 O18 4_566 1.591(4)
Si21 O25 . 1.592(4)
Si21 O35 . 1.611(3)
Si21 O34 . 1.613(4)
Si22 O36 . 1.596(4)
Si22 O26 . 1.597(3)
Si22 O15 4_566 1.598(4)
Si22 O35 . 1.602(3)
Si23 O37 . 1.586(4)
Si23 O36 . 1.586(5)
Si23 O48 . 1.595(3)
Si23 O40 . 1.598(4)
Si24 O46 4_666 1.576(5)
Si24 O38 . 1.583(4)
Si24 O37 . 1.596(4)
Si24 O24 . 1.599(4)
O15 Si22 4_665 1.598(4)
O16 Si16 4_665 1.589(4)
O17 Si16 4_665 1.602(3)
O18 Si21 4_665 1.591(4)
O19 Si15 4_665 1.582(4)
O20 Si15 4_665 1.595(4)
O21 Si13 2_545 1.602(3)
O22 Si19 2_545 1.593(3)
O41 Si10 4_666 1.587(4)
O42 Si4 4_666 1.600(4)
O43 Si4 4_666 1.593(4)
O44 Si9 4_666 1.582(4)
O45 Si3 4_666 1.591(4)
O46 Si24 4_565 1.576(5)
O47 Si1 2_545 1.585(3)
O48 Si7 2_545 1.599(3)
